data_4086087
loop_
_publ_author_name
'Arndt, Stefan'
'Kramer, Mathias U.'
'Fegler, Waldemar'
'Nakajima, Yumiko'
'Del Rosal, Iker'
'Poteau, Romuald'
'Spaniol, Thomas P.'
'Maron, Laurent'
'Okuda, Jun'

_publ_section_title
;
 Yttrium Dihydride Cation [YH2(THF)2]+n: Aggregate Formation and Reaction
 with (NNNN)-Type Macrocycles
;
_journal_issue 15
_journal_name_full Organometallics
_journal_page_first 3739
_journal_paper_doi 10.1021/acs.organomet.5b00422
_journal_volume 34
_journal_year 2015
_chemical_formula_moiety 'C20 H46 N4 O Si Y, C32 H12 B F24'
_chemical_formula_sum 'C52 H58 B F24 N4 O Si Y'
_chemical_formula_weight 1338.83
_chemical_name_systematic
;
 ?
;
_space_group_crystal_system monoclinic
_space_group_IT_number 14
_space_group_name_Hall '-P 2ybc'
_space_group_name_H-M_alt 'P 1 21/c 1'
_symmetry_space_group_name_Hall '-P 2ybc'
_symmetry_space_group_name_H-M 'P 1 21/c 1'
_atom_sites_solution_hydrogens mixed
_audit_creation_method SHELXL-2013
_cell_angle_alpha 90
_cell_angle_beta 132.16(2)
_cell_angle_gamma 90
_cell_formula_units_Z 4
_cell_length_a 17.981(9)
_cell_length_b 16.851(8)
_cell_length_c 25.340(9)
_cell_measurement_reflns_used 3164
_cell_measurement_temperature 100(2)
_cell_measurement_theta_max 19.27
_cell_measurement_theta_min 2.17
_cell_volume 5691(5)
_computing_cell_refinement 'Bruker SMART (2001)'
_computing_data_collection 'Bruker SMART (2001)'
_computing_data_reduction 'Bruker SAINT+ (1999)'
_computing_molecular_graphics 'ORTEP-III (Farrugia, 1999)'
_computing_structure_refinement 'SHELXL-2013 (Sheldrick, 2013)'
_computing_structure_solution 'SIR-92 (Altomare 1992)'
_diffrn_ambient_temperature 100(2)
_diffrn_measured_fraction_theta_full 1.000
_diffrn_measured_fraction_theta_max 0.994
_diffrn_measurement_device_type 'APEX Area Detector'
_diffrn_measurement_method 'omega scans'
_diffrn_radiation_monochromator 'multilayer optics'
_diffrn_radiation_source 'INCOATEC microsource'
_diffrn_radiation_type MoK\a
_diffrn_radiation_wavelength 0.71073
_diffrn_reflns_av_R_equivalents 0.1253
_diffrn_reflns_av_unetI/netI 0.1139
_diffrn_reflns_laue_measured_fraction_full 1.000
_diffrn_reflns_laue_measured_fraction_max 0.994
_diffrn_reflns_limit_h_max 23
_diffrn_reflns_limit_h_min -23
_diffrn_reflns_limit_k_max 19
_diffrn_reflns_limit_k_min -21
_diffrn_reflns_limit_l_max 32
_diffrn_reflns_limit_l_min -32
_diffrn_reflns_number 60714
_diffrn_reflns_point_group_measured_fraction_full 1.000
_diffrn_reflns_point_group_measured_fraction_max 0.994
_diffrn_reflns_theta_full 25.242
_diffrn_reflns_theta_max 27.218
_diffrn_reflns_theta_min 1.528
_exptl_absorpt_coefficient_mu 1.167
_exptl_absorpt_correction_T_max 0.8002
_exptl_absorpt_correction_T_min 0.6526
_exptl_absorpt_correction_type multi-scan
_exptl_absorpt_process_details 'Brukler Sadabs'
_exptl_crystal_colour colourless
_exptl_crystal_density_diffrn 1.562
_exptl_crystal_description fragment
_exptl_crystal_F_000 2720
_exptl_crystal_size_max 0.400
_exptl_crystal_size_mid 0.320
_exptl_crystal_size_min 0.200
_refine_diff_density_max 1.564
_refine_diff_density_min -0.652
_refine_diff_density_rms 0.091
_refine_ls_extinction_method none
_refine_ls_goodness_of_fit_ref 1.027
_refine_ls_hydrogen_treatment mixed
_refine_ls_matrix_type full
_refine_ls_number_parameters 770
_refine_ls_number_reflns 12638
_refine_ls_number_restraints 0
_refine_ls_restrained_S_all 1.027
_refine_ls_R_factor_all 0.1224
_refine_ls_R_factor_gt 0.0610
_refine_ls_shift/su_max 0.001
_refine_ls_shift/su_mean 0.000
_refine_ls_structure_factor_coef Fsqd
_refine_ls_weighting_details 'w=1/[\s^2^(Fo^2^)+(0.0639P)^2^] where P=(Fo^2^+2Fc^2^)/3'
_refine_ls_weighting_scheme calc
_refine_ls_wR_factor_gt 0.1322
_refine_ls_wR_factor_ref 0.1566
_reflns_Friedel_coverage 0.000
_reflns_number_gt 7387
_reflns_number_total 12638
_reflns_threshold_expression 'I > 2\s(I)'
_cod_data_source_file om5b00422_si_008.cif
_cod_data_source_block 5c
_cod_depositor_comments 'Adding full bibliography for 4086086--4086089.cif.'
_cod_database_code 4086087
_shelx_space_group_comment
;
The symmetry employed for this shelxl refinement is uniquely defined
by the following loop, which should always be used as a source of
symmetry information in preference to the above space-group names.
They are only intended as comments.
;
_shelx_estimated_absorpt_t_min 0.653
_shelx_estimated_absorpt_t_max 0.800
_shelxl_version_number 2013-4

loop_
_space_group_symop_operation_xyz
'x, y, z'
'-x, y+1/2, -z+1/2'
'-x, -y, -z'
'x, -y-1/2, z-1/2'

loop_
_atom_site_label
_atom_site_type_symbol
_atom_site_fract_x
_atom_site_fract_y
_atom_site_fract_z
_atom_site_U_iso_or_equiv
_atom_site_adp_type
_atom_site_occupancy
_atom_site_site_symmetry_order
_atom_site_calc_flag
_atom_site_refinement_flags_posn
_atom_site_refinement_flags_adp
_atom_site_refinement_flags_occupancy
_atom_site_disorder_assembly
_atom_site_disorder_group
Y1 Y 0.85311(3) 0.32337(2) 0.48729(2) 0.02234(12) Uani 1 1 d . . . . .
Si1 Si 0.74139(10) 0.48398(8) 0.51969(8) 0.0417(4) Uani 1 1 d . . . . .
O1 O 0.9868(2) 0.37263(17) 0.60314(14) 0.0308(7) Uani 1 1 d . . . . .
N1 N 0.8904(3) 0.2989(2) 0.41285(18) 0.0359(9) Uani 1 1 d . . . . .
N2 N 0.6937(3) 0.3255(2) 0.35130(19) 0.0398(10) Uani 1 1 d . . . . .
N3 N 0.7674(3) 0.1939(2) 0.45420(19) 0.0341(9) Uani 1 1 d . . . . .
N4 N 0.9825(3) 0.2066(2) 0.54047(19) 0.0333(9) Uani 1 1 d . . . . .
F1 F 0.9194(2) 0.66489(19) 0.72695(17) 0.0713(10) Uani 1 1 d . . . . .
F2 F 1.0030(3) 0.62983(17) 0.69872(15) 0.0685(10) Uani 1 1 d . . . . .
F3 F 1.0687(2) 0.70291(16) 0.78853(12) 0.0496(8) Uani 1 1 d . . . . .
F4 F 1.13905(19) 0.9421(2) 0.72245(15) 0.0756(11) Uani 1 1 d . . . . .
F5 F 1.0175(2) 1.02385(17) 0.67400(16) 0.0591(8) Uani 1 1 d . . . . .
F6 F 1.0406(2) 0.96619(16) 0.61147(14) 0.0481(7) Uani 1 1 d . . . . .
F7 F 0.79226(18) 1.07031(15) 0.67741(12) 0.0445(7) Uani 1 1 d . . . . .
F8 F 0.6509(2) 1.10364(17) 0.64176(13) 0.0500(8) Uani 1 1 d . . . . .
F9 F 0.71784(19) 1.17375(14) 0.61386(12) 0.0381(6) Uani 1 1 d . . . . .
F10 F 0.45718(18) 1.14420(15) 0.35099(12) 0.0396(7) Uani 1 1 d . . . . .
F11 F 0.35472(16) 1.08824(15) 0.35444(11) 0.0354(6) Uani 1 1 d . . . . .
F12 F 0.39834(17) 1.02806(14) 0.30479(11) 0.0346(6) Uani 1 1 d . . . . .
F13 F 0.7598(2) 0.99230(18) 0.33430(18) 0.0666(9) Uani 1 1 d . . . . .
F14 F 0.6190(2) 1.02247(16) 0.29776(14) 0.0506(8) Uani 1 1 d . . . . .
F15 F 0.6262(3) 0.94820(17) 0.23410(15) 0.0791(12) Uani 1 1 d . . . . .
F16 F 0.58825(19) 0.63701(15) 0.28574(14) 0.0433(7) Uani 1 1 d . . . . .
F17 F 0.71120(17) 0.66733(14) 0.29349(12) 0.0345(6) Uani 1 1 d . . . . .
F18 F 0.7397(2) 0.61928(15) 0.38335(14) 0.0498(8) Uani 1 1 d . . . . .
F19A F 0.2941(3) 0.6990(3) 0.3170(2) 0.0525(11) Uiso 0.6969 1 d . . P A 1
F20A F 0.3911(3) 0.6591(2) 0.30368(19) 0.0382(9) Uiso 0.6969 1 d . . P A 1
F19B F 0.2914(6) 0.6678(5) 0.3473(5) 0.042(2) Uiso 0.3031 1 d . . P A 2
F20B F 0.3355(9) 0.7134(7) 0.3022(6) 0.070(3) Uiso 0.3031 1 d . . P A 2
F21 F 0.3664(2) 0.58437(18) 0.35362(14) 0.0653(9) Uani 1 1 d . . . . .
F22 F 0.6014(2) 0.59790(16) 0.61967(15) 0.0578(9) Uani 1 1 d . . . . .
F23 F 0.67199(19) 0.70827(17) 0.67238(12) 0.0454(7) Uani 1 1 d . . . . .
F24 F 0.5157(2) 0.69158(17) 0.61191(14) 0.0469(7) Uani 1 1 d . . . . .
B1 B 0.6875(3) 0.8457(3) 0.4977(2) 0.0192(10) Uani 1 1 d . . . . .
C1 C 0.8137(4) 0.3002(3) 0.3352(2) 0.0490(14) Uani 1 1 d . . . . .
H1A H 0.7934 0.2452 0.3169 0.059 Uiso 1 1 calc R U . . .
H1B H 0.8415 0.3247 0.3161 0.059 Uiso 1 1 calc R U . . .
C2 C 0.7243(4) 0.3463(4) 0.3107(2) 0.0516(15) Uani 1 1 d . . . . .
H2A H 0.6675 0.3359 0.2595 0.062 Uiso 1 1 calc R U . . .
H2B H 0.7399 0.4037 0.3164 0.062 Uiso 1 1 calc R U . . .
C3 C 0.6490(4) 0.2449(3) 0.3298(2) 0.0514(14) Uani 1 1 d . . . . .
H3A H 0.5768 0.2491 0.2867 0.062 Uiso 1 1 calc R U . . .
H3B H 0.6815 0.2128 0.3173 0.062 Uiso 1 1 calc R U . . .
C4 C 0.6604(3) 0.2037(3) 0.3866(3) 0.0472(13) Uani 1 1 d . . . . .
H4A H 0.6287 0.1507 0.3690 0.057 Uiso 1 1 calc R U . . .
H4B H 0.6242 0.2342 0.3967 0.057 Uiso 1 1 calc R U . . .
C5 C 0.8195(4) 0.1363(3) 0.4457(3) 0.0477(13) Uani 1 1 d . . . . .
H5A H 0.8118 0.1522 0.4046 0.057 Uiso 1 1 calc R U . . .
H5B H 0.7876 0.0837 0.4349 0.057 Uiso 1 1 calc R U . . .
C6 C 0.9282(4) 0.1293(3) 0.5097(3) 0.0423(12) Uani 1 1 d . . . . .
H6A H 0.9606 0.0976 0.4971 0.051 Uiso 1 1 calc R U . . .
H6B H 0.9356 0.0998 0.5468 0.051 Uiso 1 1 calc R U . . .
C7 C 1.0372(3) 0.2279(3) 0.5176(2) 0.0401(12) Uani 1 1 d . . . . .
H7A H 1.0845 0.1845 0.5315 0.048 Uiso 1 1 calc R U . . .
H7B H 1.0773 0.2763 0.5436 0.048 Uiso 1 1 calc R U . . .
C8 C 0.9717(3) 0.2425(3) 0.4396(2) 0.0429(12) Uani 1 1 d . . . . .
H8A H 1.0130 0.2638 0.4300 0.051 Uiso 1 1 calc R U . . .
H8B H 0.9422 0.1916 0.4138 0.051 Uiso 1 1 calc R U . . .
C9 C 0.9265(4) 0.3797(3) 0.4458(3) 0.0403(12) Uani 1 1 d . . . . .
H9A H 1.004(3) 0.393(2) 0.480(2) 0.035(12) Uiso 1 1 d . . . . .
H9B H 0.889(3) 0.423(3) 0.406(2) 0.045(13) Uiso 1 1 d . . . . .
C10 C 0.6184(4) 0.3839(3) 0.3325(3) 0.0532(15) Uani 1 1 d . . . . .
H10A H 0.6503 0.4359 0.3517 0.080 Uiso 1 1 calc R U . . .
H10B H 0.5896 0.3673 0.3525 0.080 Uiso 1 1 calc R U . . .
H10C H 0.5651 0.3874 0.2805 0.080 Uiso 1 1 calc R U . . .
C11 C 0.7672(4) 0.1670(3) 0.5095(3) 0.0528(15) Uani 1 1 d . . . . .
H11A H 0.7407 0.1128 0.4988 0.079 Uiso 1 1 calc R U . . .
H11B H 0.7250 0.2025 0.5105 0.079 Uiso 1 1 calc R U . . .
H11C H 0.8359 0.1678 0.5560 0.079 Uiso 1 1 calc R U . . .
C12 C 1.0590(4) 0.1973(3) 0.6193(2) 0.0419(12) Uani 1 1 d . . . . .
H12A H 1.1041 0.1533 0.6318 0.063 Uiso 1 1 calc R U . . .
H12B H 1.0254 0.1859 0.6368 0.063 Uiso 1 1 calc R U . . .
H12C H 1.0979 0.2464 0.6410 0.063 Uiso 1 1 calc R U . . .
C13 C 0.7512(3) 0.3772(3) 0.5102(2) 0.0338(11) Uani 1 1 d . . . . .
H13A H 0.6819 0.3580 0.4712 0.041 Uiso 1 1 calc R U . . .
H13B H 0.7749 0.3516 0.5543 0.041 Uiso 1 1 calc R U . . .
C14 C 0.8421(3) 0.5415(3) 0.5330(2) 0.0358(11) Uani 1 1 d . . . . .
H14A H 0.9074 0.5289 0.5798 0.054 Uiso 1 1 calc R U . . .
H14B H 0.8290 0.5984 0.5304 0.054 Uiso 1 1 calc R U . . .
H14C H 0.8427 0.5272 0.4958 0.054 Uiso 1 1 calc R U . . .
C15 C 0.7551(6) 0.5087(3) 0.5969(4) 0.084(2) Uani 1 1 d . . . . .
H15A H 0.6987 0.4862 0.5898 0.126 Uiso 1 1 calc R U . . .
H15B H 0.7558 0.5664 0.6016 0.126 Uiso 1 1 calc R U . . .
H15C H 0.8181 0.4864 0.6403 0.126 Uiso 1 1 calc R U . . .
C16 C 0.6195(4) 0.5272(3) 0.4402(3) 0.074(2) Uani 1 1 d . . . . .
H16A H 0.6137 0.5232 0.3989 0.112 Uiso 1 1 calc R U . . .
H16B H 0.6164 0.5831 0.4492 0.112 Uiso 1 1 calc R U . . .
H16C H 0.5643 0.4980 0.4305 0.112 Uiso 1 1 calc R U . . .
C17 C 1.0659(3) 0.4243(3) 0.6198(2) 0.0348(11) Uani 1 1 d . . . . .
H17A H 1.0364 0.4682 0.5849 0.042 Uiso 1 1 calc R U . . .
H17B H 1.1120 0.3938 0.6188 0.042 Uiso 1 1 calc R U . . .
C18 C 1.1210(3) 0.4562(3) 0.6936(2) 0.0413(12) Uani 1 1 d . . . . .
H18A H 1.1933 0.4633 0.7204 0.050 Uiso 1 1 calc R U . . .
H18B H 1.0924 0.5076 0.6915 0.050 Uiso 1 1 calc R U . . .
C19 C 1.1047(4) 0.3931(3) 0.7269(2) 0.0523(14) Uani 1 1 d . . . . .
H19A H 1.1522 0.3485 0.7450 0.063 Uiso 1 1 calc R U . . .
H19B H 1.1117 0.4148 0.7664 0.063 Uiso 1 1 calc R U . . .
C20 C 0.9989(4) 0.3677(3) 0.6657(2) 0.0453(13) Uani 1 1 d . . . . .
H20A H 0.9876 0.3127 0.6727 0.054 Uiso 1 1 calc R U . . .
H20B H 0.9507 0.4032 0.6608 0.054 Uiso 1 1 calc R U . . .
C21 C 0.8060(3) 0.8336(2) 0.56963(18) 0.0182(8) Uani 1 1 d . . . . .
C22 C 0.8468(3) 0.7671(2) 0.61393(19) 0.0215(9) Uani 1 1 d . . . . .
H22 H 0.8039 0.7237 0.6016 0.026 Uiso 1 1 calc R U . . .
C23 C 0.9480(3) 0.7619(2) 0.6756(2) 0.0232(9) Uani 1 1 d . . . . .
C24 C 1.0137(3) 0.8221(2) 0.6940(2) 0.0271(10) Uani 1 1 d . . . . .
H24 H 1.0827 0.8188 0.7361 0.033 Uiso 1 1 calc R U . . .
C25 C 0.9767(3) 0.8874(3) 0.6497(2) 0.0252(9) Uani 1 1 d . . . . .
C26 C 0.8751(3) 0.8930(2) 0.58961(19) 0.0212(9) Uani 1 1 d . . . . .
H26 H 0.8515 0.9392 0.5608 0.025 Uiso 1 1 calc R U . . .
C27 C 0.9846(3) 0.6900(3) 0.7217(2) 0.0359(11) Uani 1 1 d . . . . .
C28 C 1.0440(3) 0.9540(3) 0.6657(2) 0.0352(11) Uani 1 1 d . . . . .
C29 C 0.6468(3) 0.9329(2) 0.49712(18) 0.0171(8) Uani 1 1 d . . . . .
C30 C 0.6910(3) 0.9787(2) 0.55795(19) 0.0182(8) Uani 1 1 d . . . . .
H30 H 0.7507 0.9599 0.6026 0.022 Uiso 1 1 calc R U . . .
C31 C 0.6513(3) 1.0506(2) 0.55586(19) 0.0178(8) Uani 1 1 d . . . . .
C32 C 0.5662(3) 1.0810(2) 0.49191(19) 0.0203(9) Uani 1 1 d . . . . .
H32 H 0.5392 1.1305 0.4901 0.024 Uiso 1 1 calc R U . . .
C33 C 0.5207(3) 1.0377(2) 0.43028(18) 0.0184(8) Uani 1 1 d . . . . .
C34 C 0.5592(3) 0.9654(2) 0.43322(19) 0.0182(8) Uani 1 1 d . . . . .
H34 H 0.5253 0.9364 0.3903 0.022 Uiso 1 1 calc R U . . .
C35 C 0.7036(3) 1.0988(2) 0.62209(19) 0.0233(9) Uani 1 1 d . . . . .
C36 C 0.4332(3) 1.0739(2) 0.36085(19) 0.0232(9) Uani 1 1 d . . . . .
C37 C 0.6825(3) 0.8362(2) 0.43080(18) 0.0183(8) Uani 1 1 d . . . . .
C38 C 0.6791(3) 0.9000(2) 0.39440(19) 0.0213(9) Uani 1 1 d . . . . .
H38 H 0.6798 0.9523 0.4088 0.026 Uiso 1 1 calc R U . . .
C39 C 0.6748(3) 0.8907(2) 0.33813(19) 0.0238(9) Uani 1 1 d . . . . .
C40 C 0.6750(3) 0.8158(2) 0.31597(19) 0.0253(9) Uani 1 1 d . . . . .
H40 H 0.6709 0.8089 0.2769 0.030 Uiso 1 1 calc R U . . .
C41 C 0.6812(3) 0.7512(2) 0.35236(19) 0.0241(9) Uani 1 1 d . . . . .
C42 C 0.6857(3) 0.7614(2) 0.40871(19) 0.0218(9) Uani 1 1 d . . . . .
H42 H 0.6912 0.7158 0.4332 0.026 Uiso 1 1 calc R U . . .
C43 C 0.6690(4) 0.9626(3) 0.3004(2) 0.0375(12) Uani 1 1 d . . . . .
C44 C 0.6804(3) 0.6696(3) 0.3291(2) 0.0317(10) Uani 1 1 d . . . . .
C45 C 0.6134(3) 0.7814(2) 0.49156(19) 0.0172(8) Uani 1 1 d . . . . .
C46 C 0.5288(3) 0.7483(2) 0.42685(19) 0.0215(9) Uani 1 1 d . . . . .
H46 H 0.5143 0.7628 0.3845 0.026 Uiso 1 1 calc R U . . .
C47 C 0.4655(3) 0.6956(2) 0.4219(2) 0.0257(10) Uani 1 1 d . . . . .
C48 C 0.4837(3) 0.6727(2) 0.4819(2) 0.0260(9) Uani 1 1 d . . . . .
H48 H 0.4405 0.6360 0.4785 0.031 Uiso 1 1 calc R U . . .
C49 C 0.5661(3) 0.7039(2) 0.5471(2) 0.0223(9) Uani 1 1 d . . . . .
C50 C 0.6278(3) 0.7585(2) 0.55124(19) 0.0209(9) Uani 1 1 d . . . . .
H50 H 0.6819 0.7812 0.5962 0.025 Uiso 1 1 calc R U . . .
C51 C 0.3783(3) 0.6596(3) 0.3513(2) 0.0379(12) Uani 1 1 d . . . . .
C52 C 0.5892(3) 0.6760(3) 0.6127(2) 0.0293(10) Uani 1 1 d . . . . .

loop_
_atom_site_aniso_label
_atom_site_aniso_U_11
_atom_site_aniso_U_22
_atom_site_aniso_U_33
_atom_site_aniso_U_23
_atom_site_aniso_U_13
_atom_site_aniso_U_12
Y1 0.0219(2) 0.0229(2) 0.0231(2) -0.00189(18) 0.01548(18) -0.00386(18)
Si1 0.0403(8) 0.0354(8) 0.0608(9) -0.0102(7) 0.0386(8) -0.0059(6)
O1 0.0286(16) 0.0313(18) 0.0264(15) -0.0051(13) 0.0159(14) -0.0071(14)
N1 0.032(2) 0.046(3) 0.031(2) -0.0009(18) 0.0219(19) -0.0034(18)
N2 0.028(2) 0.055(3) 0.029(2) 0.0019(19) 0.0158(18) 0.001(2)
N3 0.040(2) 0.033(2) 0.041(2) -0.0121(18) 0.032(2) -0.0123(18)
N4 0.039(2) 0.023(2) 0.039(2) -0.0043(17) 0.026(2) -0.0019(17)
F1 0.0451(18) 0.075(2) 0.072(2) 0.0501(18) 0.0304(18) 0.0179(17)
F2 0.097(3) 0.0379(18) 0.0421(17) 0.0079(14) 0.0348(18) 0.0330(17)
F3 0.0451(17) 0.0436(17) 0.0256(14) 0.0066(12) 0.0096(13) 0.0131(14)
F4 0.0183(15) 0.088(3) 0.059(2) 0.0232(18) 0.0012(14) -0.0190(16)
F5 0.066(2) 0.0456(19) 0.077(2) -0.0250(16) 0.0525(19) -0.0250(16)
F6 0.0462(17) 0.0515(18) 0.0548(17) 0.0018(15) 0.0372(15) -0.0107(14)
F7 0.0327(15) 0.0344(16) 0.0215(13) -0.0071(11) -0.0002(12) 0.0077(12)
F8 0.0473(17) 0.077(2) 0.0459(16) -0.0364(15) 0.0395(15) -0.0309(15)
F9 0.0519(16) 0.0236(14) 0.0331(14) -0.0067(11) 0.0262(13) -0.0098(12)
F10 0.0298(14) 0.0364(15) 0.0283(13) 0.0148(12) 0.0096(12) -0.0029(12)
F11 0.0180(12) 0.0571(18) 0.0242(12) 0.0095(12) 0.0113(11) 0.0127(12)
F12 0.0324(14) 0.0396(15) 0.0157(11) 0.0016(11) 0.0095(11) 0.0093(12)
F13 0.065(2) 0.058(2) 0.096(3) 0.0094(18) 0.062(2) -0.0126(17)
F14 0.073(2) 0.0420(18) 0.0526(17) 0.0157(14) 0.0484(17) 0.0098(15)
F15 0.166(4) 0.0431(19) 0.0497(18) -0.0067(15) 0.081(2) -0.017(2)
F16 0.0443(17) 0.0390(16) 0.0541(17) -0.0213(13) 0.0362(15) -0.0132(13)
F17 0.0336(14) 0.0444(16) 0.0288(13) -0.0086(11) 0.0223(12) 0.0021(12)
F18 0.077(2) 0.0371(16) 0.0385(15) 0.0084(13) 0.0400(16) 0.0221(15)
F21 0.066(2) 0.044(2) 0.0416(17) -0.0113(15) 0.0181(16) -0.0145(16)
F22 0.112(3) 0.0338(17) 0.0576(18) 0.0142(14) 0.069(2) 0.0101(17)
F23 0.0370(15) 0.069(2) 0.0251(13) 0.0030(13) 0.0190(13) -0.0144(14)
F24 0.0442(16) 0.070(2) 0.0469(16) -0.0033(14) 0.0388(15) -0.0054(14)
B1 0.013(2) 0.026(3) 0.014(2) 0.0022(18) 0.0072(19) 0.0010(19)
C1 0.044(3) 0.075(4) 0.036(3) 0.004(3) 0.030(3) -0.004(3)
C2 0.045(3) 0.081(4) 0.025(2) 0.009(3) 0.021(2) 0.008(3)
C3 0.029(3) 0.079(4) 0.036(3) -0.023(3) 0.018(2) -0.016(3)
C4 0.035(3) 0.054(3) 0.054(3) -0.020(3) 0.030(3) -0.017(3)
C5 0.051(3) 0.037(3) 0.064(4) -0.022(3) 0.043(3) -0.018(3)
C6 0.047(3) 0.025(3) 0.057(3) -0.007(2) 0.035(3) -0.002(2)
C7 0.035(3) 0.036(3) 0.048(3) -0.004(2) 0.027(3) 0.002(2)
C8 0.036(3) 0.058(3) 0.046(3) -0.007(3) 0.032(3) 0.000(3)
C9 0.041(3) 0.039(3) 0.047(3) 0.008(3) 0.032(3) -0.005(2)
C10 0.036(3) 0.070(4) 0.041(3) 0.012(3) 0.021(3) 0.015(3)
C11 0.079(4) 0.041(3) 0.069(4) -0.010(3) 0.063(4) -0.020(3)
C12 0.041(3) 0.034(3) 0.036(3) 0.005(2) 0.020(2) 0.008(2)
C13 0.028(2) 0.037(3) 0.032(2) -0.008(2) 0.019(2) -0.004(2)
C14 0.030(2) 0.031(3) 0.040(3) -0.001(2) 0.021(2) 0.002(2)
C15 0.152(7) 0.044(4) 0.142(6) -0.029(4) 0.134(6) -0.026(4)
C16 0.041(3) 0.043(4) 0.124(5) -0.006(4) 0.048(4) 0.005(3)
C17 0.023(2) 0.027(3) 0.037(3) -0.009(2) 0.013(2) -0.007(2)
C18 0.027(3) 0.039(3) 0.037(3) -0.008(2) 0.012(2) -0.003(2)
C19 0.043(3) 0.060(4) 0.029(3) -0.007(3) 0.014(3) -0.008(3)
C20 0.049(3) 0.052(3) 0.032(3) -0.007(2) 0.026(3) -0.009(3)
C21 0.0187(19) 0.023(2) 0.0142(18) -0.0038(16) 0.0114(17) 0.0014(17)
C22 0.022(2) 0.024(2) 0.022(2) -0.0009(18) 0.0160(18) 0.0016(18)
C23 0.021(2) 0.025(2) 0.019(2) 0.0030(18) 0.0113(18) 0.0043(18)
C24 0.0127(19) 0.038(3) 0.018(2) -0.001(2) 0.0050(17) 0.005(2)
C25 0.018(2) 0.033(3) 0.023(2) -0.0060(19) 0.0130(19) -0.0038(18)
C26 0.017(2) 0.028(2) 0.0160(19) 0.0011(17) 0.0102(17) 0.0005(17)
C27 0.025(2) 0.041(3) 0.028(2) 0.007(2) 0.013(2) 0.009(2)
C28 0.020(2) 0.040(3) 0.035(3) -0.002(2) 0.014(2) -0.005(2)
C29 0.0154(19) 0.024(2) 0.0125(18) -0.0007(16) 0.0097(17) -0.0033(16)
C30 0.0116(18) 0.024(2) 0.0179(19) 0.0061(17) 0.0093(17) -0.0010(16)
C31 0.0157(19) 0.020(2) 0.0193(19) 0.0003(17) 0.0123(17) -0.0026(16)
C32 0.021(2) 0.017(2) 0.025(2) 0.0030(17) 0.0165(18) 0.0008(17)
C33 0.0152(19) 0.023(2) 0.0159(18) 0.0033(17) 0.0100(17) -0.0017(17)
C34 0.0146(19) 0.026(2) 0.0174(19) -0.0016(17) 0.0119(17) -0.0026(17)
C35 0.018(2) 0.028(2) 0.018(2) -0.0030(18) 0.0091(18) -0.0021(18)
C36 0.019(2) 0.029(2) 0.018(2) -0.0009(18) 0.0108(18) -0.0011(18)
C37 0.0092(18) 0.025(2) 0.0139(18) -0.0021(16) 0.0051(16) -0.0046(16)
C38 0.021(2) 0.024(2) 0.019(2) -0.0052(17) 0.0132(18) -0.0063(17)
C39 0.019(2) 0.032(3) 0.018(2) -0.0016(18) 0.0116(18) -0.0064(18)
C40 0.023(2) 0.036(3) 0.0155(19) -0.0037(19) 0.0124(18) -0.0034(19)
C41 0.020(2) 0.031(2) 0.019(2) -0.0041(18) 0.0117(18) 0.0000(18)
C42 0.016(2) 0.030(2) 0.0162(19) 0.0055(18) 0.0095(17) 0.0051(17)
C43 0.055(3) 0.040(3) 0.033(3) -0.010(2) 0.036(3) -0.011(3)
C44 0.030(2) 0.038(3) 0.023(2) 0.001(2) 0.016(2) 0.007(2)
C45 0.0171(19) 0.017(2) 0.0180(19) 0.0019(16) 0.0120(17) 0.0044(16)
C46 0.021(2) 0.024(2) 0.020(2) 0.0039(17) 0.0131(18) 0.0031(17)
C47 0.017(2) 0.029(2) 0.023(2) 0.0042(18) 0.0105(18) -0.0006(18)
C48 0.023(2) 0.025(2) 0.031(2) 0.003(2) 0.019(2) -0.0026(19)
C49 0.022(2) 0.023(2) 0.026(2) 0.0029(18) 0.0179(19) 0.0014(18)
C50 0.019(2) 0.022(2) 0.0195(19) -0.0004(17) 0.0120(18) 0.0025(17)
C51 0.022(2) 0.037(3) 0.033(3) 0.012(2) 0.009(2) -0.005(2)
C52 0.031(2) 0.035(3) 0.028(2) 0.003(2) 0.022(2) 0.000(2)

loop_
_atom_type_symbol
_atom_type_description
_atom_type_scat_dispersion_real
_atom_type_scat_dispersion_imag
_atom_type_scat_source
C C 0.0033 0.0016 'International Tables Vol C Tables 4.2.6.8 and 6.1.1.4'
H H 0.0000 0.0000 'International Tables Vol C Tables 4.2.6.8 and 6.1.1.4'
B B 0.0013 0.0007 'International Tables Vol C Tables 4.2.6.8 and 6.1.1.4'
F F 0.0171 0.0103 'International Tables Vol C Tables 4.2.6.8 and 6.1.1.4'
N N 0.0061 0.0033 'International Tables Vol C Tables 4.2.6.8 and 6.1.1.4'
O O 0.0106 0.0060 'International Tables Vol C Tables 4.2.6.8 and 6.1.1.4'
Si Si 0.0817 0.0704 'International Tables Vol C Tables 4.2.6.8 and 6.1.1.4'
Y Y -2.7962 3.5667 'International Tables Vol C Tables 4.2.6.8 and 6.1.1.4'

loop_
_geom_angle_atom_site_label_1
_geom_angle_atom_site_label_2
_geom_angle_atom_site_label_3
_geom_angle
C9 Y1 O1 90.29(15)
C9 Y1 N1 36.41(15)
O1 Y1 N1 116.29(12)
C9 Y1 C13 133.46(17)
O1 Y1 C13 82.81(13)
N1 Y1 C13 153.25(14)
C9 Y1 N3 127.59(15)
O1 Y1 N3 127.81(11)
N1 Y1 N3 91.23(12)
C13 Y1 N3 90.68(13)
C9 Y1 N2 81.60(16)
O1 Y1 N2 158.69(11)
N1 Y1 N2 66.90(13)
C13 Y1 N2 88.52(14)
N3 Y1 N2 71.48(12)
C9 Y1 N4 87.84(16)
O1 Y1 N4 79.27(11)
N1 Y1 N4 70.07(12)
C13 Y1 N4 134.89(13)
N3 Y1 N4 69.43(13)
N2 Y1 N4 119.78(12)
C13 Si1 C15 113.7(2)
C13 Si1 C16 112.8(2)
C15 Si1 C16 106.4(3)
C13 Si1 C14 111.3(2)
C15 Si1 C14 105.5(3)
C16 Si1 C14 106.6(2)
C20 O1 C17 108.4(3)
C20 O1 Y1 128.1(3)
C17 O1 Y1 123.1(2)
C1 N1 C8 112.2(4)
C1 N1 C9 113.7(4)
C8 N1 C9 113.9(4)
C1 N1 Y1 122.8(3)
C8 N1 Y1 117.3(3)
C9 N1 Y1 69.8(2)
C10 N2 C3 109.9(4)
C10 N2 C2 107.6(4)
C3 N2 C2 108.7(4)
C10 N2 Y1 113.1(3)
C3 N2 Y1 108.4(3)
C2 N2 Y1 109.0(3)
C5 N3 C11 110.3(4)
C5 N3 C4 111.3(4)
C11 N3 C4 107.6(4)
C5 N3 Y1 108.6(3)
C11 N3 Y1 110.3(3)
C4 N3 Y1 108.7(3)
C7 N4 C12 107.0(4)
C7 N4 C6 112.4(3)
C12 N4 C6 107.4(3)
C7 N4 Y1 102.1(3)
C12 N4 Y1 118.1(3)
C6 N4 Y1 109.9(3)
C29 B1 C21 111.2(3)
C29 B1 C45 105.2(3)
C21 B1 C45 112.9(3)
C29 B1 C37 111.4(3)
C21 B1 C37 105.4(3)
C45 B1 C37 111.0(3)
N1 C1 C2 110.3(4)
N1 C1 H1A 109.6
C2 C1 H1A 109.6
N1 C1 H1B 109.6
C2 C1 H1B 109.6
H1A C1 H1B 108.1
C1 C2 N2 112.4(4)
C1 C2 H2A 109.1
N2 C2 H2A 109.1
C1 C2 H2B 109.1
N2 C2 H2B 109.1
H2A C2 H2B 107.8
C4 C3 N2 112.6(4)
C4 C3 H3A 109.1
N2 C3 H3A 109.1
C4 C3 H3B 109.1
N2 C3 H3B 109.1
H3A C3 H3B 107.8
C3 C4 N3 113.5(4)
C3 C4 H4A 108.9
N3 C4 H4A 108.9
C3 C4 H4B 108.9
N3 C4 H4B 108.9
H4A C4 H4B 107.7
N3 C5 C6 113.2(4)
N3 C5 H5A 108.9
C6 C5 H5A 108.9
N3 C5 H5B 108.9
C6 C5 H5B 108.9
H5A C5 H5B 107.7
C5 C6 N4 114.9(4)
C5 C6 H6A 108.5
N4 C6 H6A 108.5
C5 C6 H6B 108.5
N4 C6 H6B 108.5
H6A C6 H6B 107.5
N4 C7 C8 114.6(4)
N4 C7 H7A 108.6
C8 C7 H7A 108.6
N4 C7 H7B 108.6
C8 C7 H7B 108.6
H7A C7 H7B 107.6
N1 C8 C7 111.9(4)
N1 C8 H8A 109.2
C7 C8 H8A 109.2
N1 C8 H8B 109.2
C7 C8 H8B 109.2
H8A C8 H8B 107.9
N1 C9 Y1 73.8(2)
N1 C9 H9A 119(2)
Y1 C9 H9A 123(2)
N1 C9 H9B 109(2)
Y1 C9 H9B 121(2)
H9A C9 H9B 107(3)
N2 C10 H10A 109.5
N2 C10 H10B 109.5
H10A C10 H10B 109.5
N2 C10 H10C 109.5
H10A C10 H10C 109.5
H10B C10 H10C 109.5
N3 C11 H11A 109.5
N3 C11 H11B 109.5
H11A C11 H11B 109.5
N3 C11 H11C 109.5
H11A C11 H11C 109.5
H11B C11 H11C 109.5
N4 C12 H12A 109.5
N4 C12 H12B 109.5
H12A C12 H12B 109.5
N4 C12 H12C 109.5
H12A C12 H12C 109.5
H12B C12 H12C 109.5
Si1 C13 Y1 123.3(2)
Si1 C13 H13A 106.5
Y1 C13 H13A 106.5
Si1 C13 H13B 106.5
Y1 C13 H13B 106.5
H13A C13 H13B 106.5
Si1 C14 H14A 109.5
Si1 C14 H14B 109.5
H14A C14 H14B 109.5
Si1 C14 H14C 109.5
H14A C14 H14C 109.5
H14B C14 H14C 109.5
Si1 C15 H15A 109.5
Si1 C15 H15B 109.5
H15A C15 H15B 109.5
Si1 C15 H15C 109.5
H15A C15 H15C 109.5
H15B C15 H15C 109.5
Si1 C16 H16A 109.5
Si1 C16 H16B 109.5
H16A C16 H16B 109.5
Si1 C16 H16C 109.5
H16A C16 H16C 109.5
H16B C16 H16C 109.5
O1 C17 C18 105.7(4)
O1 C17 H17A 110.6
C18 C17 H17A 110.6
O1 C17 H17B 110.6
C18 C17 H17B 110.6
H17A C17 H17B 108.7
C19 C18 C17 103.3(4)
C19 C18 H18A 111.1
C17 C18 H18A 111.1
C19 C18 H18B 111.1
C17 C18 H18B 111.1
H18A C18 H18B 109.1
C20 C19 C18 102.2(4)
C20 C19 H19A 111.3
C18 C19 H19A 111.3
C20 C19 H19B 111.3
C18 C19 H19B 111.3
H19A C19 H19B 109.2
O1 C20 C19 105.6(4)
O1 C20 H20A 110.6
C19 C20 H20A 110.6
O1 C20 H20B 110.6
C19 C20 H20B 110.6
H20A C20 H20B 108.7
C22 C21 C26 115.1(3)
C22 C21 B1 125.7(3)
C26 C21 B1 119.2(3)
C23 C22 C21 122.5(4)
C23 C22 H22 118.8
C21 C22 H22 118.8
C24 C23 C22 120.7(4)
C24 C23 C27 120.3(4)
C22 C23 C27 119.0(4)
C23 C24 C25 118.3(4)
C23 C24 H24 120.9
C25 C24 H24 120.9
C24 C25 C26 120.4(4)
C24 C25 C28 121.1(4)
C26 C25 C28 118.4(4)
C25 C26 C21 122.9(4)
C25 C26 H26 118.6
C21 C26 H26 118.6
F2 C27 F3 106.3(4)
F2 C27 F1 107.4(4)
F3 C27 F1 104.4(4)
F2 C27 C23 112.8(4)
F3 C27 C23 113.0(4)
F1 C27 C23 112.3(4)
F4 C28 F5 107.5(4)
F4 C28 F6 105.9(4)
F5 C28 F6 104.4(4)
F4 C28 C25 113.8(4)
F5 C28 C25 113.3(4)
F6 C28 C25 111.3(4)
C30 C29 C34 114.9(3)
C30 C29 B1 124.5(3)
C34 C29 B1 120.5(3)
C31 C30 C29 122.8(3)
C31 C30 H30 118.6
C29 C30 H30 118.6
C32 C31 C30 120.4(3)
C32 C31 C35 118.8(3)
C30 C31 C35 120.7(3)
C31 C32 C33 118.6(4)
C31 C32 H32 120.7
C33 C32 H32 120.7
C34 C33 C32 120.5(3)
C34 C33 C36 121.2(3)
C32 C33 C36 118.1(3)
C33 C34 C29 122.7(3)
C33 C34 H34 118.6
C29 C34 H34 118.6
F7 C35 F9 106.8(3)
F7 C35 F8 106.2(3)
F9 C35 F8 105.0(3)
F7 C35 C31 113.3(3)
F9 C35 C31 112.4(3)
F8 C35 C31 112.5(3)
F11 C36 F10 105.3(3)
F11 C36 F12 105.7(3)
F10 C36 F12 106.9(3)
F11 C36 C33 114.2(3)
F10 C36 C33 111.4(3)
F12 C36 C33 112.7(3)
C38 C37 C42 115.3(3)
C38 C37 B1 123.8(3)
C42 C37 B1 120.9(3)
C39 C38 C37 122.9(4)
C39 C38 H38 118.6
C37 C38 H38 118.6
C40 C39 C38 120.5(4)
C40 C39 C43 119.8(3)
C38 C39 C43 119.7(4)
C41 C40 C39 118.0(4)
C41 C40 H40 121.0
C39 C40 H40 121.0
C40 C41 C42 120.9(4)
C40 C41 C44 119.2(3)
C42 C41 C44 119.9(4)
C41 C42 C37 122.3(4)
C41 C42 H42 118.8
C37 C42 H42 118.8
F15 C43 F14 106.3(4)
F15 C43 F13 107.8(4)
F14 C43 F13 104.1(4)
F15 C43 C39 113.2(4)
F14 C43 C39 113.7(4)
F13 C43 C39 111.1(4)
F18 C44 F17 105.8(3)
F18 C44 F16 106.0(4)
F17 C44 F16 106.2(3)
F18 C44 C41 112.9(3)
F17 C44 C41 113.2(4)
F16 C44 C41 112.2(3)
C46 C45 C50 114.9(3)
C46 C45 B1 123.2(3)
C50 C45 B1 121.8(3)
C47 C46 C45 122.9(4)
C47 C46 H46 118.5
C45 C46 H46 118.5
C48 C47 C46 120.6(4)
C48 C47 C51 119.0(4)
C46 C47 C51 120.4(4)
C47 C48 C49 118.8(4)
C47 C48 H48 120.6
C49 C48 H48 120.6
C48 C49 C50 120.2(4)
C48 C49 C52 118.9(4)
C50 C49 C52 120.8(4)
C49 C50 C45 122.6(4)
C49 C50 H50 118.7
C45 C50 H50 118.7
F21 C51 F20B 136.1(6)
F21 C51 F19A 111.9(4)
F21 C51 F20A 99.4(4)
F19A C51 F20A 102.8(4)
F21 C51 C47 114.4(4)
F20B C51 C47 109.5(6)
F19A C51 C47 113.7(4)
F20A C51 C47 113.1(4)
F21 C51 F19B 84.1(5)
F20B C51 F19B 87.2(7)
C47 C51 F19B 104.4(5)
F22 C52 F23 107.2(4)
F22 C52 F24 105.8(3)
F23 C52 F24 106.1(3)
F22 C52 C49 111.0(3)
F23 C52 C49 113.5(4)
F24 C52 C49 112.8(3)

loop_
_geom_bond_atom_site_label_1
_geom_bond_atom_site_label_2
_geom_bond_distance
Y1 C9 2.369(5)
Y1 O1 2.369(3)
Y1 N1 2.424(4)
Y1 C13 2.438(4)
Y1 N3 2.471(4)
Y1 N2 2.614(4)
Y1 N4 2.625(4)
Si1 C13 1.839(5)
Si1 C15 1.848(6)
Si1 C16 1.862(6)
Si1 C14 1.875(5)
O1 C20 1.451(5)
O1 C17 1.467(5)
N1 C1 1.460(5)
N1 C8 1.472(6)
N1 C9 1.498(6)
N2 C10 1.471(6)
N2 C3 1.483(6)
N2 C2 1.498(6)
N3 C5 1.462(6)
N3 C11 1.474(6)
N3 C4 1.496(6)
N4 C7 1.481(6)
N4 C12 1.489(5)
N4 C6 1.496(6)
F1 C27 1.334(5)
F2 C27 1.316(5)
F3 C27 1.329(5)
F4 C28 1.316(5)
F5 C28 1.338(5)
F6 C28 1.350(5)
F7 C35 1.318(4)
F8 C35 1.337(4)
F9 C35 1.333(4)
F10 C36 1.340(5)
F11 C36 1.331(4)
F12 C36 1.346(4)
F13 C43 1.332(5)
F14 C43 1.321(5)
F15 C43 1.319(5)
F16 C44 1.346(5)
F17 C44 1.338(5)
F18 C44 1.333(5)
F19A C51 1.312(6)
F20A C51 1.371(6)
F19B C51 1.504(10)
F20B C51 1.295(11)
F21 C51 1.294(5)
F22 C52 1.326(5)
F23 C52 1.332(5)
F24 C52 1.334(5)
B1 C29 1.636(6)
B1 C21 1.641(5)
B1 C45 1.643(6)
B1 C37 1.643(5)
C1 C2 1.495(7)
C1 H1A 0.9900
C1 H1B 0.9900
C2 H2A 0.9900
C2 H2B 0.9900
C3 C4 1.482(7)
C3 H3A 0.9900
C3 H3B 0.9900
C4 H4A 0.9900
C4 H4B 0.9900
C5 C6 1.486(7)
C5 H5A 0.9900
C5 H5B 0.9900
C6 H6A 0.9900
C6 H6B 0.9900
C7 C8 1.493(6)
C7 H7A 0.9900
C7 H7B 0.9900
C8 H8A 0.9900
C8 H8B 0.9900
C9 H9A 1.06(4)
C9 H9B 1.05(4)
C10 H10A 0.9800
C10 H10B 0.9800
C10 H10C 0.9800
C11 H11A 0.9800
C11 H11B 0.9800
C11 H11C 0.9800
C12 H12A 0.9800
C12 H12B 0.9800
C12 H12C 0.9800
C13 H13A 0.9900
C13 H13B 0.9900
C14 H14A 0.9800
C14 H14B 0.9800
C14 H14C 0.9800
C15 H15A 0.9800
C15 H15B 0.9800
C15 H15C 0.9800
C16 H16A 0.9800
C16 H16B 0.9800
C16 H16C 0.9800
C17 C18 1.512(6)
C17 H17A 0.9900
C17 H17B 0.9900
C18 C19 1.504(7)
C18 H18A 0.9900
C18 H18B 0.9900
C19 C20 1.499(6)
C19 H19A 0.9900
C19 H19B 0.9900
C20 H20A 0.9900
C20 H20B 0.9900
C21 C22 1.396(5)
C21 C26 1.399(5)
C22 C23 1.395(5)
C22 H22 0.9500
C23 C24 1.379(6)
C23 C27 1.495(6)
C24 C25 1.382(6)
C24 H24 0.9500
C25 C26 1.389(5)
C25 C28 1.494(6)
C26 H26 0.9500
C29 C30 1.400(5)
C29 C34 1.407(5)
C30 C31 1.387(5)
C30 H30 0.9500
C31 C32 1.379(5)
C31 C35 1.498(5)
C32 C33 1.387(5)
C32 H32 0.9500
C33 C34 1.379(5)
C33 C36 1.492(5)
C34 H34 0.9500
C37 C38 1.391(5)
C37 C42 1.397(5)
C38 C39 1.384(5)
C38 H38 0.9500
C39 C40 1.383(5)
C39 C43 1.503(6)
C40 C41 1.381(5)
C40 H40 0.9500
C41 C42 1.386(5)
C41 C44 1.493(6)
C42 H42 0.9500
C45 C46 1.402(5)
C45 C50 1.406(5)
C46 C47 1.380(5)
C46 H46 0.9500
C47 C48 1.378(5)
C47 C51 1.503(6)
C48 C49 1.384(5)
C48 H48 0.9500
C49 C50 1.389(5)
C49 C52 1.495(5)
C50 H50 0.9500

loop_
_geom_torsion_atom_site_label_1
_geom_torsion_atom_site_label_2
_geom_torsion_atom_site_label_3
_geom_torsion_atom_site_label_4
_geom_torsion
C8 N1 C1 C2 169.6(4)
C9 N1 C1 C2 -59.4(5)
Y1 N1 C1 C2 21.1(6)
N1 C1 C2 N2 -45.2(6)
C10 N2 C2 C1 169.7(4)
C3 N2 C2 C1 -71.4(5)
Y1 N2 C2 C1 46.6(5)
C10 N2 C3 C4 -89.7(5)
C2 N2 C3 C4 152.8(4)
Y1 N2 C3 C4 34.4(5)
N2 C3 C4 N3 -59.1(6)
C5 N3 C4 C3 -69.9(5)
C11 N3 C4 C3 169.1(4)
Y1 N3 C4 C3 49.6(5)
C11 N3 C5 C6 -65.3(5)
C4 N3 C5 C6 175.3(4)
Y1 N3 C5 C6 55.7(5)
N3 C5 C6 N4 -47.8(6)
C7 N4 C6 C5 -98.5(5)
C12 N4 C6 C5 144.1(4)
Y1 N4 C6 C5 14.5(5)
C12 N4 C7 C8 -178.0(4)
C6 N4 C7 C8 64.4(5)
Y1 N4 C7 C8 -53.3(4)
C1 N1 C8 C7 -167.3(4)
C9 N1 C8 C7 61.8(5)
Y1 N1 C8 C7 -16.9(5)
N4 C7 C8 N1 50.8(6)
C1 N1 C9 Y1 118.0(3)
C8 N1 C9 Y1 -111.8(3)
C15 Si1 C13 Y1 -133.5(3)
C16 Si1 C13 Y1 105.2(3)
C14 Si1 C13 Y1 -14.5(3)
C20 O1 C17 C18 -4.9(5)
Y1 O1 C17 C18 167.6(3)
O1 C17 C18 C19 26.7(5)
C17 C18 C19 C20 -37.6(5)
C17 O1 C20 C19 -19.1(5)
Y1 O1 C20 C19 168.8(3)
C18 C19 C20 O1 35.3(5)
C29 B1 C21 C22 132.0(4)
C45 B1 C21 C22 14.1(5)
C37 B1 C21 C22 -107.2(4)
C29 B1 C21 C26 -49.2(4)
C45 B1 C21 C26 -167.1(3)
C37 B1 C21 C26 71.6(4)
C26 C21 C22 C23 3.2(5)
B1 C21 C22 C23 -178.0(4)
C21 C22 C23 C24 -2.6(6)
C21 C22 C23 C27 177.4(4)
C22 C23 C24 C25 -0.3(6)
C27 C23 C24 C25 179.7(4)
C23 C24 C25 C26 2.3(6)
C23 C24 C25 C28 -178.8(4)
C24 C25 C26 C21 -1.6(6)
C28 C25 C26 C21 179.5(4)
C22 C21 C26 C25 -1.1(5)
B1 C21 C26 C25 -180.0(3)
C24 C23 C27 F2 -97.8(5)
C22 C23 C27 F2 82.2(5)
C24 C23 C27 F3 22.9(6)
C22 C23 C27 F3 -157.1(4)
C24 C23 C27 F1 140.6(4)
C22 C23 C27 F1 -39.3(6)
C24 C25 C28 F4 2.9(6)
C26 C25 C28 F4 -178.2(4)
C24 C25 C28 F5 -120.2(4)
C26 C25 C28 F5 58.7(5)
C24 C25 C28 F6 122.5(4)
C26 C25 C28 F6 -58.6(5)
C21 B1 C29 C30 -21.9(5)
C45 B1 C29 C30 100.5(4)
C37 B1 C29 C30 -139.1(3)
C21 B1 C29 C34 161.0(3)
C45 B1 C29 C34 -76.5(4)
C37 B1 C29 C34 43.9(5)
C34 C29 C30 C31 0.6(5)
B1 C29 C30 C31 -176.6(3)
C29 C30 C31 C32 -1.6(6)
C29 C30 C31 C35 -177.7(3)
C30 C31 C32 C33 0.9(5)
C35 C31 C32 C33 177.1(3)
C31 C32 C33 C34 0.8(5)
C31 C32 C33 C36 -175.4(3)
C32 C33 C34 C29 -1.9(6)
C36 C33 C34 C29 174.2(3)
C30 C29 C34 C33 1.2(5)
B1 C29 C34 C33 178.5(3)
C32 C31 C35 F7 -169.3(3)
C30 C31 C35 F7 6.9(5)
C32 C31 C35 F9 -48.1(5)
C30 C31 C35 F9 128.1(4)
C32 C31 C35 F8 70.2(5)
C30 C31 C35 F8 -113.6(4)
C34 C33 C36 F11 121.6(4)
C32 C33 C36 F11 -62.2(5)
C34 C33 C36 F10 -119.2(4)
C32 C33 C36 F10 57.0(5)
C34 C33 C36 F12 1.0(5)
C32 C33 C36 F12 177.2(3)
C29 B1 C37 C38 21.2(5)
C21 B1 C37 C38 -99.5(4)
C45 B1 C37 C38 138.0(4)
C29 B1 C37 C42 -161.6(3)
C21 B1 C37 C42 77.7(4)
C45 B1 C37 C42 -44.8(5)
C42 C37 C38 C39 2.7(5)
B1 C37 C38 C39 -179.9(3)
C37 C38 C39 C40 -0.9(6)
C37 C38 C39 C43 178.6(4)
C38 C39 C40 C41 -1.1(6)
C43 C39 C40 C41 179.5(4)
C39 C40 C41 C42 0.9(6)
C39 C40 C41 C44 179.3(4)
C40 C41 C42 C37 1.1(6)
C44 C41 C42 C37 -177.3(4)
C38 C37 C42 C41 -2.8(5)
B1 C37 C42 C41 179.7(3)
C40 C39 C43 F15 25.1(6)
C38 C39 C43 F15 -154.4(4)
C40 C39 C43 F14 146.5(4)
C38 C39 C43 F14 -32.9(6)
C40 C39 C43 F13 -96.3(4)
C38 C39 C43 F13 84.2(5)
C40 C41 C44 F18 144.0(4)
C42 C41 C44 F18 -37.6(5)
C40 C41 C44 F17 23.9(5)
C42 C41 C44 F17 -157.7(3)
C40 C41 C44 F16 -96.2(4)
C42 C41 C44 F16 82.1(5)
C29 B1 C45 C46 95.3(4)
C21 B1 C45 C46 -143.3(4)
C37 B1 C45 C46 -25.3(5)
C29 B1 C45 C50 -81.3(4)
C21 B1 C45 C50 40.1(5)
C37 B1 C45 C50 158.2(3)
C50 C45 C46 C47 -1.6(6)
B1 C45 C46 C47 -178.4(4)
C45 C46 C47 C48 -0.3(6)
C45 C46 C47 C51 -177.4(4)
C46 C47 C48 C49 0.6(6)
C51 C47 C48 C49 177.8(4)
C47 C48 C49 C50 1.1(6)
C47 C48 C49 C52 -176.8(4)
C48 C49 C50 C45 -3.2(6)
C52 C49 C50 C45 174.7(4)
C46 C45 C50 C49 3.4(5)
B1 C45 C50 C49 -179.8(4)
C48 C47 C51 F21 -40.9(6)
C46 C47 C51 F21 136.3(4)
C48 C47 C51 F20B 141.2(7)
C46 C47 C51 F20B -41.5(8)
C48 C47 C51 F19A 89.4(5)
C46 C47 C51 F19A -93.4(5)
C48 C47 C51 F20A -153.8(4)
C46 C47 C51 F20A 23.4(6)
C48 C47 C51 F19B 49.1(6)
C46 C47 C51 F19B -133.7(5)
C48 C49 C52 F22 57.2(5)
C50 C49 C52 F22 -120.8(4)
C48 C49 C52 F23 177.9(4)
C50 C49 C52 F23 0.0(6)
C48 C49 C52 F24 -61.3(5)
C50 C49 C52 F24 120.7(4)
